data_2002396
loop_
_publ_author_name
'Rohweder, U'
'Mueller-Buschbaum, Hk'

_publ_section_title
;
Synthese und Kristallstruktur von Mn4 Nb2 O9 und Mn2 Zn2 Nb2 O9
;
_journal_name_full 'Journal of the Less-Common Metals'
_journal_page_first 79
_journal_page_last 86
_journal_paper_doi 10.1016/0022-5088(88)90237-8
_journal_volume 138
_journal_year 1988
_chemical_formula_structural 'Mn2 Zn2 (Nb2 O9)'
_chemical_formula_sum 'Mn2 Nb2 O9 Zn2'
_chemical_name_systematic
;
Dimanganese dizinc tri-$-mue-oxo-hexaoxodiniobate
;
_space_group_IT_number 158
_symmetry_cell_setting trigonal
_symmetry_Int_Tables_number 158
_symmetry_space_group_name_Hall 'P 3 -2"c'
_symmetry_space_group_name_H-M 'P 3 c 1'
_cell_angle_alpha 90
_cell_angle_beta 90
_cell_angle_gamma 120
_cell_formula_units_Z 2
_cell_length_a 5.2617(7)
_cell_length_b 5.2617(7)
_cell_length_c 14.3422(43)
_cell_volume 343.9
_refine_ls_R_factor_all 0.053
_cod_database_code 2002396

loop_
_symmetry_equiv_pos_as_xyz
x,y,z
-y,x-y,z
y-x,-x,z
-y,-x,1/2+z
y-x,y,1/2+z
x,x-y,1/2+z

loop_
_atom_site_label
_atom_site_type_symbol
_atom_site_symmetry_multiplicity
_atom_site_Wyckoff_symbol
_atom_site_fract_x
_atom_site_fract_y
_atom_site_fract_z
_atom_site_occupancy
_atom_site_attached_hydrogens
_atom_site_calc_flag
Nb1 Nb5+ 2 a 0. 0. 0.3591(4) 1. 0 d
Nb2 Nb5+ 2 a 0. 0. 0.1411(4) 1. 0 d
Zn1 Zn2+ 2 b 0.3333 0.6667 0.3035(4) 1. 0 d
Zn2 Zn2+ 2 c 0.6667 0.3333 0.2064(5) 1. 0 d
Mn1 Mn2+ 2 b 0.3333 0.6667 0.0175(6) 1. 0 d
Mn2 Mn2+ 2 c 0.6667 0.3333 0.4876(5) 1. 0 d
O1 O2- 6 d 0.337(4) 0.311(5) 0.088(1) 1. 0 d
O2 O2- 6 d 0.308(4) 0.334(4) 0.413(1) 1. 0 d
O3 O2- 6 d 0.275(3) 0.999(6) 0.259(2) 1. 0 d

loop_
_atom_type_symbol
_atom_type_oxidation_number
Nb5+ 5.000
Zn2+ 2.000
Mn2+ 2.000
O2- -2.000
